data_7017264
loop_
_publ_author_name
'Hart, John S.'
'Parsons, Simon'
'Love, Jason B.'

_publ_section_title
;
 Chlorometallate and palladium cluster complexes of wide-span diimine and
 diamine ligands.
;
_journal_issue 45
_journal_name_full 'Dalton transactions (Cambridge, England : 2003)'
_journal_page_first 12025
_journal_page_last 12027
_journal_paper_doi 10.1039/c1dt10861a
_journal_volume 40
_journal_year 2011
_chemical_formula_moiety 'C20 H38 N2, Cl4 Co, C H Cl3, H2 O'
_chemical_formula_sum 'C21 H41 Cl7 Co N2 O'
_chemical_formula_weight 644.64
_chemical_name_systematic
;
?
;
_space_group_IT_number 14
_symmetry_cell_setting monoclinic
_symmetry_space_group_name_Hall '-P 2ybc'
_symmetry_space_group_name_H-M 'P 1 21/c 1'
_atom_sites_solution_hydrogens geom
_atom_sites_solution_primary direct
_atom_sites_solution_secondary difmap
_audit_creation_method SHELXL-97
_cell_angle_alpha 90.00
_cell_angle_beta 107.588(9)
_cell_angle_gamma 90.00
_cell_formula_units_Z 4
_cell_length_a 14.0602(13)
_cell_length_b 12.1270(9)
_cell_length_c 18.9923(17)
_cell_measurement_reflns_used 5407
_cell_measurement_temperature 150(2)
_cell_measurement_theta_max 26.6744
_cell_measurement_theta_min 2.8452
_cell_volume 3087.0(5)
_computing_cell_refinement
;
CrysAlisPro, Oxford Diffraction Ltd.,
Version 1.171.34.40 (release 27-08-2010 CrysAlis171 .NET)
(compiled Aug 27 2010,11:50:40)
;
_computing_data_collection
;
CrysAlisPro, Oxford Diffraction Ltd.,
Version 1.171.34.40 (release 27-08-2010 CrysAlis171 .NET)
(compiled Aug 27 2010,11:50:40)
;
_computing_data_reduction
;
CrysAlisPro, Oxford Diffraction Ltd.,
Version 1.171.34.40 (release 27-08-2010 CrysAlis171 .NET)
(compiled Aug 27 2010,11:50:40)
;
_computing_structure_refinement 'SHELXL-97 (Sheldrick, 2008)'
_diffrn_ambient_temperature 150(2)
_diffrn_detector_area_resol_mean 16.1042
_diffrn_measured_fraction_theta_full 0.995
_diffrn_measured_fraction_theta_max 0.995
_diffrn_measurement_device_type 'Xcalibur, Eos'
_diffrn_measurement_method '\w scans'
_diffrn_radiation_monochromator graphite
_diffrn_radiation_source 'Enhance (Mo) X-ray Source'
_diffrn_radiation_type MoK\a
_diffrn_radiation_wavelength 0.71073
_diffrn_reflns_av_R_equivalents 0.0395
_diffrn_reflns_av_sigmaI/netI 0.1044
_diffrn_reflns_limit_h_max 17
_diffrn_reflns_limit_h_min -17
_diffrn_reflns_limit_k_max 15
_diffrn_reflns_limit_k_min -14
_diffrn_reflns_limit_l_max 24
_diffrn_reflns_limit_l_min -23
_diffrn_reflns_number 23685
_diffrn_reflns_theta_full 26.73
_diffrn_reflns_theta_max 26.73
_diffrn_reflns_theta_min 2.85
_diffrn_standards_number 24382
_exptl_absorpt_coefficient_mu 1.178
_exptl_absorpt_correction_T_max 1.00000
_exptl_absorpt_correction_T_min 0.81370
_exptl_absorpt_correction_type multi-scan
_exptl_absorpt_process_details
;
CrysAlisPro, Oxford Diffraction Ltd.,
Version 1.171.34.40 (release 27-08-2010 CrysAlis171 .NET)
(compiled Aug 27 2010,11:50:40)
Empirical absorption correction using spherical harmonics,
implemented in SCALE3 ABSPACK scaling algorithm.
;
_exptl_crystal_colour blue
_exptl_crystal_density_diffrn 1.387
_exptl_crystal_density_method 'not measured'
_exptl_crystal_description needle
_exptl_crystal_F_000 1340
_exptl_crystal_size_max 0.0317724
_exptl_crystal_size_mid 0.0161955
_exptl_crystal_size_min 0.0074209
_refine_diff_density_max 1.291
_refine_diff_density_min -0.717
_refine_diff_density_rms 0.072
_refine_ls_extinction_method none
_refine_ls_goodness_of_fit_ref 1.022
_refine_ls_hydrogen_treatment mixed
_refine_ls_matrix_type full
_refine_ls_number_parameters 317
_refine_ls_number_reflns 6533
_refine_ls_number_restraints 0
_refine_ls_restrained_S_all 1.022
_refine_ls_R_factor_all 0.0777
_refine_ls_R_factor_gt 0.0500
_refine_ls_shift/su_max 0.001
_refine_ls_shift/su_mean 0.000
_refine_ls_structure_factor_coef Fsqd
_refine_ls_weighting_details 'calc w=1/[\s^2^(Fo^2^)+(0.0439P)^2^+4.1538P] where P=(Fo^2^+2Fc^2^)/3'
_refine_ls_weighting_scheme calc
_refine_ls_wR_factor_gt 0.1052
_refine_ls_wR_factor_ref 0.1169
_reflns_number_gt 4804
_reflns_number_total 6533
_reflns_threshold_expression >2\s(I)
_cod_data_source_file c1dt10861a.txt
_cod_data_source_block j1011b
_cod_database_code 7017264

loop_
_symmetry_equiv_pos_as_xyz
'x, y, z'
'-x, y+1/2, -z+1/2'
'-x, -y, -z'
'x, -y-1/2, z-1/2'

loop_
_atom_site_label
_atom_site_type_symbol
_atom_site_fract_x
_atom_site_fract_y
_atom_site_fract_z
_atom_site_U_iso_or_equiv
_atom_site_adp_type
_atom_site_occupancy
_atom_site_symmetry_multiplicity
_atom_site_calc_flag
_atom_site_refinement_flags
C1 C -0.1965(3) 0.2863(4) 0.7784(2) 0.0627(13) Uani 1 1 d .
H1A H -0.1560 0.3527 0.7806 0.094 Uiso 1 1 calc R
H1B H -0.1537 0.2255 0.8036 0.094 Uiso 1 1 calc R
H1C H -0.2476 0.3006 0.8027 0.094 Uiso 1 1 calc R
C2 C -0.3091(3) 0.3491(3) 0.6547(3) 0.0579(12) Uani 1 1 d .
H2A H -0.2673 0.4149 0.6589 0.087 Uiso 1 1 calc R
H2B H -0.3642 0.3650 0.6747 0.087 Uiso 1 1 calc R
H2C H -0.3359 0.3279 0.6027 0.087 Uiso 1 1 calc R
C3 C -0.3095(3) 0.1529(3) 0.6930(2) 0.0445(9) Uani 1 1 d .
H3A H -0.3412 0.1342 0.6409 0.067 Uiso 1 1 calc R
H3B H -0.3611 0.1666 0.7169 0.067 Uiso 1 1 calc R
H3C H -0.2672 0.0916 0.7177 0.067 Uiso 1 1 calc R
C4 C -0.2467(2) 0.2551(3) 0.69803(19) 0.0342(8) Uani 1 1 d .
C5 C -0.1844(2) 0.1720(3) 0.59344(17) 0.0300(7) Uani 1 1 d .
H5A H -0.2022 0.0947 0.6006 0.036 Uiso 1 1 calc R
H5B H -0.2417 0.2066 0.5563 0.036 Uiso 1 1 calc R
C6 C -0.0935(2) 0.1745(3) 0.56645(17) 0.0258(7) Uani 1 1 d .
C7 C -0.0826(2) 0.2605(3) 0.51961(16) 0.0266(7) Uani 1 1 d .
C8 C 0.0056(2) 0.2689(3) 0.50107(16) 0.0256(7) Uani 1 1 d .
C9 C 0.0812(2) 0.1897(3) 0.52741(16) 0.0253(7) Uani 1 1 d .
C10 C 0.0680(2) 0.0998(3) 0.56988(16) 0.0257(7) Uani 1 1 d .
C11 C -0.0199(2) 0.0933(3) 0.59063(16) 0.0259(7) Uani 1 1 d .
C12 C 0.0211(3) 0.3642(3) 0.45435(18) 0.0371(8) Uani 1 1 d .
H12A H -0.0416 0.4048 0.4348 0.056 Uiso 1 1 calc R
H12B H 0.0426 0.3359 0.4133 0.056 Uiso 1 1 calc R
H12C H 0.0724 0.4136 0.4847 0.056 Uiso 1 1 calc R
C13 C -0.1657(3) 0.3431(3) 0.4890(2) 0.0380(8) Uani 1 1 d .
H13A H -0.1660 0.3972 0.5273 0.057 Uiso 1 1 calc R
H13B H -0.2299 0.3045 0.4735 0.057 Uiso 1 1 calc R
H13C H -0.1549 0.3811 0.4465 0.057 Uiso 1 1 calc R
C14 C 0.1451(2) 0.0101(3) 0.5950(2) 0.0364(8) Uani 1 1 d .
H14A H 0.1941 0.0159 0.5679 0.055 Uiso 1 1 calc R
H14B H 0.1123 -0.0621 0.5855 0.055 Uiso 1 1 calc R
H14C H 0.1789 0.0180 0.6481 0.055 Uiso 1 1 calc R
C15 C -0.0317(3) -0.0013(3) 0.63909(19) 0.0349(8) Uani 1 1 d .
H15A H -0.0947 0.0068 0.6507 0.052 Uiso 1 1 calc R
H15B H 0.0240 -0.0009 0.6850 0.052 Uiso 1 1 calc R
H15C H -0.0320 -0.0712 0.6131 0.052 Uiso 1 1 calc R
C16 C 0.1796(2) 0.2062(3) 0.51203(18) 0.0298(7) Uani 1 1 d .
H16A H 0.2139 0.1345 0.5141 0.036 Uiso 1 1 calc R
H16B H 0.1679 0.2376 0.4620 0.036 Uiso 1 1 calc R
C17 C 0.3392(2) 0.3291(3) 0.5570(2) 0.0360(8) Uani 1 1 d .
C18 C 0.3802(3) 0.4119(4) 0.6187(2) 0.0575(12) Uani 1 1 d .
H18A H 0.3329 0.4729 0.6135 0.086 Uiso 1 1 calc R
H18B H 0.4442 0.4404 0.6160 0.086 Uiso 1 1 calc R
H18C H 0.3899 0.3757 0.6665 0.086 Uiso 1 1 calc R
C19 C 0.3131(3) 0.3846(3) 0.4816(2) 0.0447(9) Uani 1 1 d .
H19A H 0.2674 0.4462 0.4801 0.067 Uiso 1 1 calc R
H19B H 0.2810 0.3310 0.4431 0.067 Uiso 1 1 calc R
H19C H 0.3742 0.4123 0.4731 0.067 Uiso 1 1 calc R
C20 C 0.4097(3) 0.2334(3) 0.5625(2) 0.0450(9) Uani 1 1 d .
H20A H 0.4248 0.1999 0.6116 0.068 Uiso 1 1 calc R
H20B H 0.4716 0.2598 0.5547 0.068 Uiso 1 1 calc R
H20C H 0.3785 0.1783 0.5248 0.068 Uiso 1 1 calc R
C100 C 0.5292(3) 0.1407(4) 0.3733(2) 0.0600(12) Uani 1 1 d .
H100 H 0.4549 0.1436 0.3611 0.072 Uiso 1 1 calc R
Cl1 Cl 0.31073(7) 0.18772(8) 0.73464(5) 0.0449(2) Uani 1 1 d .
Cl2 Cl 0.07074(6) 0.20379(7) 0.78138(5) 0.0383(2) Uani 1 1 d .
Cl3 Cl 0.28386(6) 0.38713(7) 0.87344(4) 0.03062(19) Uani 1 1 d .
Cl4 Cl 0.14619(6) 0.43010(7) 0.67340(4) 0.0344(2) Uani 1 1 d .
Cl5 Cl 0.57879(10) 0.08740(12) 0.46281(6) 0.0739(4) Uani 1 1 d .
Cl6 Cl 0.56021(10) 0.05089(14) 0.31061(7) 0.0825(4) Uani 1 1 d .
Cl7 Cl 0.57301(11) 0.27293(14) 0.36640(12) 0.1130(6) Uani 1 1 d .
N1 N -0.1613(2) 0.2343(3) 0.66591(16) 0.0303(6) Uani 1 1 d .
N2 N 0.2436(2) 0.2836(3) 0.56909(16) 0.0303(6) Uani 1 1 d .
O1 O -0.0836(2) 0.4467(3) 0.65886(16) 0.0446(7) Uani 1 1 d .
Co1 Co 0.20153(3) 0.30104(4) 0.76602(2) 0.02676(12) Uani 1 1 d .
H1N H -0.116(3) 0.196(3) 0.695(2) 0.042(11) Uiso 1 1 d .
H4N H 0.208(3) 0.340(3) 0.5767(19) 0.035(10) Uiso 1 1 d .
H3N H 0.258(3) 0.245(3) 0.614(2) 0.048(11) Uiso 1 1 d .
H2N H -0.133(4) 0.314(4) 0.661(3) 0.080(15) Uiso 1 1 d .
H1O H -0.090(3) 0.509(4) 0.676(3) 0.069(16) Uiso 1 1 d .
H2O H -0.019(4) 0.445(4) 0.663(3) 0.093(19) Uiso 1 1 d .

loop_
_atom_site_aniso_label
_atom_site_aniso_U_11
_atom_site_aniso_U_22
_atom_site_aniso_U_33
_atom_site_aniso_U_23
_atom_site_aniso_U_13
_atom_site_aniso_U_12
C1 0.042(2) 0.104(4) 0.048(2) -0.034(3) 0.0222(19) -0.016(2)
C2 0.044(2) 0.052(3) 0.088(3) 0.008(2) 0.036(2) 0.011(2)
C3 0.046(2) 0.046(2) 0.052(2) -0.0090(19) 0.0304(19) -0.0065(18)
C4 0.0320(18) 0.0364(19) 0.0392(19) -0.0069(16) 0.0184(15) 0.0009(15)
C5 0.0236(15) 0.0378(19) 0.0274(17) -0.0066(15) 0.0059(13) -0.0035(14)
C6 0.0225(15) 0.0294(18) 0.0244(16) -0.0080(13) 0.0055(12) -0.0042(13)
C7 0.0287(16) 0.0311(17) 0.0182(15) -0.0060(13) 0.0042(12) -0.0013(13)
C8 0.0317(16) 0.0295(17) 0.0156(14) -0.0043(13) 0.0071(12) -0.0030(14)
C9 0.0280(16) 0.0332(18) 0.0167(14) -0.0076(13) 0.0096(12) -0.0034(14)
C10 0.0257(16) 0.0292(17) 0.0206(15) -0.0056(13) 0.0043(12) 0.0003(13)
C11 0.0279(16) 0.0270(17) 0.0221(15) -0.0051(13) 0.0065(12) -0.0061(13)
C12 0.0403(19) 0.044(2) 0.0285(18) 0.0086(16) 0.0127(15) 0.0004(16)
C13 0.0355(19) 0.042(2) 0.0353(19) 0.0034(17) 0.0095(15) 0.0059(16)
C14 0.0326(18) 0.038(2) 0.041(2) 0.0018(17) 0.0139(15) 0.0036(15)
C15 0.0362(18) 0.0315(19) 0.0386(19) 0.0013(16) 0.0136(15) -0.0025(15)
C16 0.0316(17) 0.0340(18) 0.0278(17) -0.0088(15) 0.0147(14) -0.0066(14)
C17 0.0257(17) 0.045(2) 0.040(2) -0.0095(17) 0.0141(15) -0.0055(15)
C18 0.043(2) 0.068(3) 0.065(3) -0.028(2) 0.021(2) -0.019(2)
C19 0.040(2) 0.044(2) 0.056(2) 0.0036(19) 0.0232(18) -0.0035(17)
C20 0.0300(18) 0.060(3) 0.045(2) -0.005(2) 0.0114(16) 0.0009(17)
C100 0.0271(19) 0.086(3) 0.065(3) 0.000(3) 0.0112(19) -0.009(2)
Cl1 0.0452(5) 0.0558(6) 0.0332(5) -0.0053(4) 0.0110(4) 0.0191(4)
Cl2 0.0334(4) 0.0431(5) 0.0369(5) 0.0046(4) 0.0086(4) -0.0076(4)
Cl3 0.0278(4) 0.0401(5) 0.0245(4) -0.0029(3) 0.0087(3) 0.0003(3)
Cl4 0.0360(4) 0.0405(5) 0.0276(4) 0.0072(4) 0.0109(3) 0.0080(4)
Cl5 0.0710(8) 0.1057(10) 0.0454(6) -0.0098(7) 0.0184(6) -0.0116(7)
Cl6 0.0696(8) 0.1337(13) 0.0490(7) 0.0001(7) 0.0249(6) 0.0096(8)
Cl7 0.0615(9) 0.0862(11) 0.1750(18) 0.0251(11) 0.0110(10) -0.0147(8)
N1 0.0233(14) 0.0389(18) 0.0287(15) -0.0039(13) 0.0078(12) 0.0037(13)
N2 0.0267(14) 0.0399(18) 0.0270(15) -0.0076(14) 0.0120(12) 0.0004(13)
O1 0.0387(16) 0.0428(17) 0.0533(17) -0.0079(14) 0.0151(13) -0.0067(13)
Co1 0.0259(2) 0.0327(3) 0.0219(2) 0.00056(19) 0.00759(17) 0.00179(19)

loop_
_atom_type_symbol
_atom_type_description
_atom_type_scat_dispersion_real
_atom_type_scat_dispersion_imag
_atom_type_scat_source
C C 0.0033 0.0016 'International Tables Vol C Tables 4.2.6.8 and 6.1.1.4'
H H 0.0000 0.0000 'International Tables Vol C Tables 4.2.6.8 and 6.1.1.4'
Cl Cl 0.1484 0.1585 'International Tables Vol C Tables 4.2.6.8 and 6.1.1.4'
Co Co 0.3494 0.9721 'International Tables Vol C Tables 4.2.6.8 and 6.1.1.4'
N N 0.0061 0.0033 'International Tables Vol C Tables 4.2.6.8 and 6.1.1.4'
O O 0.0106 0.0060 'International Tables Vol C Tables 4.2.6.8 and 6.1.1.4'

loop_
_geom_angle_atom_site_label_1
_geom_angle_atom_site_label_2
_geom_angle_atom_site_label_3
_geom_angle
C4 C1 H1A 109.5
C4 C1 H1B 109.5
H1A C1 H1B 109.5
C4 C1 H1C 109.5
H1A C1 H1C 109.5
H1B C1 H1C 109.5
C4 C2 H2A 109.5
C4 C2 H2B 109.5
H2A C2 H2B 109.5
C4 C2 H2C 109.5
H2A C2 H2C 109.5
H2B C2 H2C 109.5
C4 C3 H3A 109.5
C4 C3 H3B 109.5
H3A C3 H3B 109.5
C4 C3 H3C 109.5
H3A C3 H3C 109.5
H3B C3 H3C 109.5
C3 C4 C2 110.5(3)
C3 C4 N1 110.9(3)
C2 C4 N1 107.7(3)
C3 C4 C1 110.7(3)
C2 C4 C1 111.9(3)
N1 C4 C1 105.1(3)
C6 C5 N1 109.1(2)
C6 C5 H5A 109.9
N1 C5 H5A 109.9
C6 C5 H5B 109.9
N1 C5 H5B 109.9
H5A C5 H5B 108.3
C11 C6 C7 121.2(3)
C11 C6 C5 119.3(3)
C7 C6 C5 119.4(3)
C8 C7 C6 119.2(3)
C8 C7 C13 119.9(3)
C6 C7 C13 120.9(3)
C7 C8 C9 119.7(3)
C7 C8 C12 120.1(3)
C9 C8 C12 120.2(3)
C10 C9 C8 121.2(3)
C10 C9 C16 120.2(3)
C8 C9 C16 118.6(3)
C9 C10 C11 119.0(3)
C9 C10 C14 122.5(3)
C11 C10 C14 118.5(3)
C6 C11 C10 119.4(3)
C6 C11 C15 121.9(3)
C10 C11 C15 118.7(3)
C8 C12 H12A 109.5
C8 C12 H12B 109.5
H12A C12 H12B 109.5
C8 C12 H12C 109.5
H12A C12 H12C 109.5
H12B C12 H12C 109.5
C7 C13 H13A 109.5
C7 C13 H13B 109.5
H13A C13 H13B 109.5
C7 C13 H13C 109.5
H13A C13 H13C 109.5
H13B C13 H13C 109.5
C10 C14 H14A 109.5
C10 C14 H14B 109.5
H14A C14 H14B 109.5
C10 C14 H14C 109.5
H14A C14 H14C 109.5
H14B C14 H14C 109.5
C11 C15 H15A 109.5
C11 C15 H15B 109.5
H15A C15 H15B 109.5
C11 C15 H15C 109.5
H15A C15 H15C 109.5
H15B C15 H15C 109.5
N2 C16 C9 109.0(2)
N2 C16 H16A 109.9
C9 C16 H16A 109.9
N2 C16 H16B 109.9
C9 C16 H16B 109.9
H16A C16 H16B 108.3
C20 C17 C18 111.5(3)
C20 C17 C19 111.8(3)
C18 C17 C19 111.2(3)
C20 C17 N2 107.5(3)
C18 C17 N2 105.5(3)
C19 C17 N2 109.1(3)
C17 C18 H18A 109.5
C17 C18 H18B 109.5
H18A C18 H18B 109.5
C17 C18 H18C 109.5
H18A C18 H18C 109.5
H18B C18 H18C 109.5
C17 C19 H19A 109.5
C17 C19 H19B 109.5
H19A C19 H19B 109.5
C17 C19 H19C 109.5
H19A C19 H19C 109.5
H19B C19 H19C 109.5
C17 C20 H20A 109.5
C17 C20 H20B 109.5
H20A C20 H20B 109.5
C17 C20 H20C 109.5
H20A C20 H20C 109.5
H20B C20 H20C 109.5
Cl7 C100 Cl5 111.5(2)
Cl7 C100 Cl6 110.7(2)
Cl5 C100 Cl6 108.7(3)
Cl7 C100 H100 108.6
Cl5 C100 H100 108.6
Cl6 C100 H100 108.6
C5 N1 C4 117.9(3)
C5 N1 H1N 103(3)
C4 N1 H1N 111(3)
C5 N1 H2N 112(3)
C4 N1 H2N 104(3)
H1N N1 H2N 109(4)
C16 N2 C17 118.4(2)
C16 N2 H4N 111(2)
C17 N2 H4N 108(2)
C16 N2 H3N 105(2)
C17 N2 H3N 111(2)
H4N N2 H3N 102(3)
H1O O1 H2O 103(4)
Cl1 Co1 Cl3 108.20(3)
Cl1 Co1 Cl2 110.89(4)
Cl3 Co1 Cl2 109.58(3)
Cl1 Co1 Cl4 108.03(4)
Cl3 Co1 Cl4 109.62(4)
Cl2 Co1 Cl4 110.47(4)

loop_
_geom_bond_atom_site_label_1
_geom_bond_atom_site_label_2
_geom_bond_distance
C1 C4 1.522(5)
C1 H1A 0.9800
C1 H1B 0.9800
C1 H1C 0.9800
C2 C4 1.519(5)
C2 H2A 0.9800
C2 H2B 0.9800
C2 H2C 0.9800
C3 C4 1.508(5)
C3 H3A 0.9800
C3 H3B 0.9800
C3 H3C 0.9800
C4 N1 1.522(4)
C5 C6 1.514(4)
C5 N1 1.517(4)
C5 H5A 0.9900
C5 H5B 0.9900
C6 C11 1.401(4)
C6 C7 1.409(4)
C7 C8 1.392(4)
C7 C13 1.515(5)
C8 C9 1.408(4)
C8 C12 1.513(4)
C9 C10 1.401(4)
C9 C16 1.511(4)
C10 C11 1.409(4)
C10 C14 1.508(4)
C11 C15 1.510(4)
C12 H12A 0.9800
C12 H12B 0.9800
C12 H12C 0.9800
C13 H13A 0.9800
C13 H13B 0.9800
C13 H13C 0.9800
C14 H14A 0.9800
C14 H14B 0.9800
C14 H14C 0.9800
C15 H15A 0.9800
C15 H15B 0.9800
C15 H15C 0.9800
C16 N2 1.509(4)
C16 H16A 0.9900
C16 H16B 0.9900
C17 C20 1.510(5)
C17 C18 1.518(5)
C17 C19 1.524(5)
C17 N2 1.533(4)
C18 H18A 0.9800
C18 H18B 0.9800
C18 H18C 0.9800
C19 H19A 0.9800
C19 H19B 0.9800
C19 H19C 0.9800
C20 H20A 0.9800
C20 H20B 0.9800
C20 H20C 0.9800
C100 Cl7 1.737(5)
C100 Cl5 1.754(5)
C100 Cl6 1.763(5)
C100 H100 1.0000
Cl1 Co1 2.2703(9)
Cl2 Co1 2.2763(9)
Cl3 Co1 2.2726(9)
Cl4 Co1 2.3070(9)
N1 H1N 0.85(4)
N1 H2N 1.06(5)
N2 H4N 0.88(4)
N2 H3N 0.94(4)
O1 H1O 0.84(5)
O1 H2O 0.89(6)

loop_
_geom_torsion_atom_site_label_1
_geom_torsion_atom_site_label_2
_geom_torsion_atom_site_label_3
_geom_torsion_atom_site_label_4
_geom_torsion
N1 C5 C6 C11 87.1(3)
N1 C5 C6 C7 -90.6(3)
C11 C6 C7 C8 -4.3(4)
C5 C6 C7 C8 173.5(3)
C11 C6 C7 C13 175.4(3)
C5 C6 C7 C13 -6.9(4)
C6 C7 C8 C9 1.9(4)
C13 C7 C8 C9 -177.7(3)
C6 C7 C8 C12 -176.6(3)
C13 C7 C8 C12 3.8(4)
C7 C8 C9 C10 2.4(4)
C12 C8 C9 C10 -179.1(3)
C7 C8 C9 C16 -174.7(3)
C12 C8 C9 C16 3.8(4)
C8 C9 C10 C11 -4.4(4)
C16 C9 C10 C11 172.7(3)
C8 C9 C10 C14 176.2(3)
C16 C9 C10 C14 -6.7(4)
C7 C6 C11 C10 2.3(4)
C5 C6 C11 C10 -175.5(3)
C7 C6 C11 C15 -178.2(3)
C5 C6 C11 C15 4.0(4)
C9 C10 C11 C6 2.0(4)
C14 C10 C11 C6 -178.6(3)
C9 C10 C11 C15 -177.5(3)
C14 C10 C11 C15 1.9(4)
C10 C9 C16 N2 -94.2(3)
C8 C9 C16 N2 82.9(3)
C6 C5 N1 C4 172.2(3)
C3 C4 N1 C5 44.0(4)
C2 C4 N1 C5 -77.0(4)
C1 C4 N1 C5 163.6(3)
C9 C16 N2 C17 -169.3(3)
C20 C17 N2 C16 -66.5(4)
C18 C17 N2 C16 174.4(3)
C19 C17 N2 C16 54.9(4)
